data_7712514
loop_
_publ_author_name
'Hsieh, Chang-Chih'
'Liao, Po-Kuang'
'Chen, Chia-Wei'
'Chiang, Ming-Hsi'
'Horng, Yih-Chern'

_publ_section_title
;
 The effect of anions in the synthesis and structure of pyrazolylamidino
 copper(II) complexes
;
_journal_name_full 'Dalton Transactions'
_journal_paper_doi 10.1039/D3DT00103B
_journal_year 2023
_chemical_formula_sum 'C16 H22 B2 Cl2 Cu2 F8 N10'
_chemical_formula_weight 726.06
_space_group_crystal_system monoclinic
_space_group_IT_number 14
_space_group_name_Hall '-P 2yn'
_space_group_name_H-M_alt 'P 1 21/n 1'
_atom_sites_solution_hydrogens geom
_audit_creation_method SHELXL-2014
_audit_update_record
;
2023-02-09 deposited with the CCDC.	2023-03-03 downloaded from the CCDC.
;
_cell_angle_alpha 90
_cell_angle_beta 110.098(6)
_cell_angle_gamma 90
_cell_formula_units_Z 2
_cell_length_a 6.8088(6)
_cell_length_b 21.937(2)
_cell_length_c 9.5062(9)
_cell_measurement_reflns_used 4331
_cell_measurement_temperature 150(2)
_cell_measurement_theta_max 27.20
_cell_measurement_theta_min 2.94
_cell_volume 1333.4(2)
_computing_cell_refinement 'Bruker SAINT'
_computing_data_collection 'Bruker APEX2'
_computing_data_reduction 'Bruker SAINT'
_computing_molecular_graphics 'Bruker SHELXTL'
_computing_publication_material 'Bruker SHELXTL'
_computing_structure_refinement 'SHELXL-2014 (Sheldrick 2014)'
_computing_structure_solution 'SHELXS-97 (Sheldrick 2008)'
_diffrn_ambient_temperature 150(2)
_diffrn_measured_fraction_theta_full 0.997
_diffrn_measured_fraction_theta_max 0.992
_diffrn_measurement_device_type 'Bruker APEX-II CCD'
_diffrn_measurement_method \w
_diffrn_radiation_type MoK\a
_diffrn_radiation_wavelength 0.71073
_diffrn_reflns_av_R_equivalents 0.0500
_diffrn_reflns_av_unetI/netI 0.0553
_diffrn_reflns_Laue_measured_fraction_full 0.997
_diffrn_reflns_Laue_measured_fraction_max 0.992
_diffrn_reflns_limit_h_max 8
_diffrn_reflns_limit_h_min -9
_diffrn_reflns_limit_k_max 29
_diffrn_reflns_limit_k_min -29
_diffrn_reflns_limit_l_max 12
_diffrn_reflns_limit_l_min -8
_diffrn_reflns_number 14776
_diffrn_reflns_point_group_measured_fraction_full 0.997
_diffrn_reflns_point_group_measured_fraction_max 0.992
_diffrn_reflns_theta_full 25.242
_diffrn_reflns_theta_max 28.709
_diffrn_reflns_theta_min 1.857
_exptl_absorpt_coefficient_mu 1.880
_exptl_absorpt_correction_T_max 0.730
_exptl_absorpt_correction_T_min 0.522
_exptl_absorpt_correction_type multi-scan
_exptl_crystal_colour blue
_exptl_crystal_density_diffrn 1.808
_exptl_crystal_description block
_exptl_crystal_F_000 1300
_exptl_crystal_size_max 0.200
_exptl_crystal_size_mid 0.090
_exptl_crystal_size_min 0.090
_refine_diff_density_max 1.234
_refine_diff_density_min -0.820
_refine_diff_density_rms 0.128
_refine_ls_extinction_method none
_refine_ls_goodness_of_fit_ref 1.089
_refine_ls_hydrogen_treatment constr
_refine_ls_matrix_type full
_refine_ls_number_parameters 182
_refine_ls_number_reflns 3422
_refine_ls_number_restraints 0
_refine_ls_restrained_S_all 1.089
_refine_ls_R_factor_all 0.0767
_refine_ls_R_factor_gt 0.0555
_refine_ls_shift/su_max 0.001
_refine_ls_shift/su_mean 0.000
_refine_ls_structure_factor_coef Fsqd
_refine_ls_weighting_details 'w=1/[\s^2^(Fo^2^)+(0.1000P)^2^+0.0900P] where P=(Fo^2^+2Fc^2^)/3'
_refine_ls_weighting_scheme calc
_refine_ls_wR_factor_gt 0.1557
_refine_ls_wR_factor_ref 0.1670
_reflns_Friedel_coverage 0.000
_reflns_number_gt 2639
_reflns_number_total 3422
_reflns_threshold_expression 'I > 2\s(I)'
_cod_data_source_file d3dt00103b2.cif
_cod_data_source_block Cpd09
_cod_original_cell_volume 1333.5(2)
_cod_original_sg_symbol_H-M 'P 21/n'
_cod_database_code 7712514
_shelx_space_group_comment
;
The symmetry employed for this shelxl refinement is uniquely defined
by the following loop, which should always be used as a source of
symmetry information in preference to the above space-group names.
They are only intended as comments.
;
_shelxl_version_number 2014-3

loop_
_space_group_symop_operation_xyz
'x, y, z'
'-x+1/2, y+1/2, -z+1/2'
'-x, -y, -z'
'x-1/2, -y-1/2, z-1/2'

loop_
_atom_site_label
_atom_site_type_symbol
_atom_site_fract_x
_atom_site_fract_y
_atom_site_fract_z
_atom_site_U_iso_or_equiv
_atom_site_adp_type
_atom_site_occupancy
_atom_site_site_symmetry_order
_atom_site_calc_flag
_atom_site_refinement_flags_posn
_atom_site_refinement_flags_adp
_atom_site_refinement_flags_occupancy
_atom_site_disorder_assembly
_atom_site_disorder_group
Cu1 Cu 0.20145(7) 0.97879(2) 0.93768(5) 0.01887(17) Uani 1 1 d . . . . .
Cl1 Cl 0.20966(14) 0.98539(4) 1.17721(10) 0.0219(2) Uani 1 1 d . . . . .
N3 N 0.2300(5) 0.98514(13) 0.7356(4) 0.0203(7) Uani 1 1 d . . . . .
H1 H 0.2132 0.9533 0.6763 0.024 Uiso 1 1 calc R U . . .
N1 N 0.3056(5) 1.06400(14) 0.9448(3) 0.0206(7) Uani 1 1 d . . . . .
N4 N 0.1339(5) 0.89109(14) 0.9243(4) 0.0204(7) Uani 1 1 d . . . . .
N2 N 0.3047(5) 1.08268(14) 0.8083(4) 0.0216(7) Uani 1 1 d . . . . .
N5 N 0.1370(5) 0.85622(14) 1.0418(4) 0.0227(7) Uani 1 1 d . . . . .
H2 H 0.1746 0.8695 1.1347 0.027 Uiso 1 1 calc R U . . .
C4 C 0.2735(6) 1.03745(18) 0.6975(4) 0.0221(8) Uani 1 1 d . . . . .
C2 C 0.3718(6) 1.16428(19) 0.9485(5) 0.0297(9) Uani 1 1 d . . . . .
H3 H 0.4029 1.2049 0.9838 0.036 Uiso 1 1 calc R U . . .
C5 C 0.2966(6) 1.0559(2) 0.5539(4) 0.0279(9) Uani 1 1 d . . . . .
H4 H 0.4439 1.0648 0.5704 0.042 Uiso 1 1 calc R U . . .
H5 H 0.2122 1.0923 0.5153 0.042 Uiso 1 1 calc R U . . .
H6 H 0.2490 1.0227 0.4811 0.042 Uiso 1 1 calc R U . . .
C1 C 0.3456(6) 1.11315(17) 1.0309(5) 0.0239(8) Uani 1 1 d . . . . .
H7 H 0.3552 1.1139 1.1329 0.029 Uiso 1 1 calc R U . . .
C3 C 0.3433(6) 1.14333(18) 0.8082(5) 0.0272(9) Uani 1 1 d . . . . .
H8 H 0.3494 1.1667 0.7257 0.033 Uiso 1 1 calc R U . . .
C7 C 0.0301(7) 0.79591(19) 0.8494(5) 0.0340(10) Uani 1 1 d . . . . .
H9 H -0.0183 0.7614 0.7866 0.041 Uiso 1 1 calc R U . . .
C6 C 0.0691(6) 0.85402(18) 0.8067(5) 0.0271(9) Uani 1 1 d . . . . .
H10 H 0.0517 0.8657 0.7069 0.032 Uiso 1 1 calc R U . . .
C8 C 0.0759(6) 0.79896(18) 1.0001(5) 0.0281(9) Uani 1 1 d . . . . .
H11 H 0.0665 0.7666 1.0638 0.034 Uiso 1 1 calc R U . . .
B1 B 0.2403(8) 0.8458(2) 0.4786(5) 0.0273(10) Uani 1 1 d . . . . .
F2 F 0.1802(4) 0.90628(11) 0.4842(3) 0.0390(7) Uani 1 1 d . . . . .
F3 F 0.2950(5) 0.83736(11) 0.3524(3) 0.0393(7) Uani 1 1 d . . . . .
F4 F 0.0701(5) 0.80953(12) 0.4712(4) 0.0532(8) Uani 1 1 d . . . . .
F1 F 0.4059(5) 0.83191(16) 0.6041(3) 0.0601(9) Uani 1 1 d . . . . .

loop_
_atom_site_aniso_label
_atom_site_aniso_U_11
_atom_site_aniso_U_22
_atom_site_aniso_U_33
_atom_site_aniso_U_23
_atom_site_aniso_U_13
_atom_site_aniso_U_12
Cu1 0.0181(3) 0.0209(3) 0.0191(3) -0.00021(18) 0.0083(2) -0.00006(17)
Cl1 0.0193(4) 0.0290(5) 0.0176(5) 0.0004(3) 0.0065(4) 0.0022(3)
N3 0.0185(15) 0.0232(17) 0.0203(17) 0.0005(13) 0.0082(14) 0.0004(12)
N1 0.0196(16) 0.0238(16) 0.0198(17) 0.0005(13) 0.0087(13) -0.0008(12)
N4 0.0174(15) 0.0225(16) 0.0215(17) 0.0031(13) 0.0071(13) 0.0004(12)
N2 0.0165(15) 0.0241(16) 0.0248(17) 0.0012(14) 0.0078(14) -0.0012(12)
N5 0.0197(16) 0.0260(17) 0.0247(18) 0.0042(13) 0.0105(14) 0.0001(13)
C4 0.0141(17) 0.032(2) 0.0207(19) -0.0008(16) 0.0059(15) 0.0012(15)
C2 0.024(2) 0.025(2) 0.043(3) -0.0062(18) 0.0161(19) -0.0018(16)
C5 0.024(2) 0.036(2) 0.025(2) 0.0057(17) 0.0102(18) -0.0003(17)
C1 0.0154(17) 0.027(2) 0.031(2) -0.0080(17) 0.0096(17) -0.0016(15)
C3 0.021(2) 0.026(2) 0.036(2) 0.0044(17) 0.0111(18) -0.0012(15)
C7 0.034(2) 0.024(2) 0.045(3) -0.0052(19) 0.014(2) 0.0012(18)
C6 0.028(2) 0.028(2) 0.026(2) -0.0035(16) 0.0110(18) 0.0015(16)
C8 0.023(2) 0.024(2) 0.043(3) 0.0053(18) 0.0186(19) 0.0018(15)
B1 0.039(3) 0.023(2) 0.022(2) 0.0018(18) 0.014(2) 0.0050(19)
F2 0.0612(19) 0.0242(12) 0.0414(16) -0.0033(11) 0.0304(15) 0.0043(11)
F3 0.0599(18) 0.0370(15) 0.0285(14) 0.0007(11) 0.0250(13) 0.0127(13)
F4 0.061(2) 0.0372(16) 0.068(2) -0.0033(14) 0.0314(17) -0.0155(14)
F1 0.0513(19) 0.086(2) 0.0336(16) 0.0039(16) 0.0025(14) 0.0222(17)

loop_
_atom_type_symbol
_atom_type_description
_atom_type_scat_dispersion_real
_atom_type_scat_dispersion_imag
_atom_type_scat_source
C C 0.0033 0.0016 'International Tables Vol C Tables 4.2.6.8 and 6.1.1.4'
H H 0.0000 0.0000 'International Tables Vol C Tables 4.2.6.8 and 6.1.1.4'
B B 0.0013 0.0007 'International Tables Vol C Tables 4.2.6.8 and 6.1.1.4'
F F 0.0171 0.0103 'International Tables Vol C Tables 4.2.6.8 and 6.1.1.4'
Cl Cl 0.1484 0.1585 'International Tables Vol C Tables 4.2.6.8 and 6.1.1.4'
Cu Cu 0.3201 1.2651 'International Tables Vol C Tables 4.2.6.8 and 6.1.1.4'
N N 0.0061 0.0033 'International Tables Vol C Tables 4.2.6.8 and 6.1.1.4'

loop_
_geom_angle_atom_site_label_1
_geom_angle_atom_site_label_2
_geom_angle_atom_site_label_3
_geom_angle
_geom_angle_site_symmetry_1
_geom_angle_site_symmetry_3
_geom_angle_publ_flag
N4 Cu1 N1 171.90(12) . . ?
N4 Cu1 N3 95.94(12) . . ?
N1 Cu1 N3 79.41(12) . . ?
N4 Cu1 Cl1 92.98(9) . . ?
N1 Cu1 Cl1 91.18(9) . . ?
N3 Cu1 Cl1 169.91(9) . . ?
N4 Cu1 Cl1 94.02(10) . 3_577 ?
N1 Cu1 Cl1 92.71(9) . 3_577 ?
N3 Cu1 Cl1 91.16(9) . 3_577 ?
Cl1 Cu1 Cl1 92.94(3) . 3_577 ?
Cu1 Cl1 Cu1 87.06(3) . 3_577 ?
C4 N3 Cu1 116.5(3) . . ?
C1 N1 N2 106.1(3) . . ?
C1 N1 Cu1 141.3(3) . . ?
N2 N1 Cu1 111.5(2) . . ?
C6 N4 N5 104.8(3) . . ?
C6 N4 Cu1 130.8(3) . . ?
N5 N4 Cu1 124.3(2) . . ?
C3 N2 N1 111.1(3) . . ?
C3 N2 C4 132.1(3) . . ?
N1 N2 C4 116.8(3) . . ?
C8 N5 N4 111.8(3) . . ?
N3 C4 N2 114.4(3) . . ?
N3 C4 C5 128.2(4) . . ?
N2 C4 C5 117.4(3) . . ?
C3 C2 C1 105.8(4) . . ?
N1 C1 C2 110.0(4) . . ?
N2 C3 C2 107.1(4) . . ?
C8 C7 C6 105.4(4) . . ?
N4 C6 C7 110.9(4) . . ?
N5 C8 C7 107.1(4) . . ?
F1 B1 F3 109.9(4) . . ?
F1 B1 F4 109.9(4) . . ?
F3 B1 F4 110.3(4) . . ?
F1 B1 F2 110.1(4) . . ?
F3 B1 F2 109.2(3) . . ?
F4 B1 F2 107.3(4) . . ?

loop_
_geom_bond_atom_site_label_1
_geom_bond_atom_site_label_2
_geom_bond_distance
_geom_bond_site_symmetry_2
_geom_bond_publ_flag
Cu1 N4 1.972(3) . ?
Cu1 N1 1.992(3) . ?
Cu1 N3 2.001(3) . ?
Cu1 Cl1 2.2631(10) . ?
Cu1 Cl1 2.7468(11) 3_577 ?
Cl1 Cu1 2.7467(10) 3_577 ?
N3 C4 1.269(5) . ?
N1 C1 1.324(5) . ?
N1 N2 1.359(4) . ?
N4 C6 1.329(5) . ?
N4 N5 1.348(4) . ?
N2 C3 1.356(5) . ?
N2 C4 1.409(5) . ?
N5 C8 1.340(5) . ?
C4 C5 1.483(5) . ?
C2 C3 1.360(6) . ?
C2 C1 1.414(6) . ?
C7 C8 1.359(6) . ?
C7 C6 1.391(6) . ?
B1 F1 1.365(6) . ?
B1 F3 1.386(5) . ?
B1 F4 1.387(6) . ?
B1 F2 1.395(5) . ?
